data_2231191
loop_
_publ_author_name
'Brzezinski, Krzysztof'
'Baj, Aneta'
'Wa\/lejko, Piotr'
'Witkowski, Stanis\/law'
'Dauter, Zbigniew'

_publ_section_title
;
 6-Hydroxy-2,5,7,8-tetramethyl-3,4-dihydro-2<i>H</i>-1-benzopyran-2-carbonitrile,
 from synchrotron data
;
_journal_coeditor_code KP2339
_journal_issue 8
_journal_name_full 'Acta Crystallographica Section E'
_journal_page_first o1901
_journal_paper_doi 10.1107/S1600536811025517
_journal_volume 67
_journal_year 2011
_chemical_formula_iupac 'C14 H17 N O2'
_chemical_formula_moiety 'C14 H17 N O2'
_chemical_formula_sum 'C14 H17 N O2'
_chemical_formula_weight 231.29
_chemical_name_systematic
;
6-Hydroxy-2,5,7,8-tetramethyl-3,4-dihydro-2<i>H</i>-1-benzopyran-2-carbonitrile
;
_space_group_IT_number 19
_symmetry_cell_setting orthorhombic
_symmetry_space_group_name_Hall 'P 2ac 2ab'
_symmetry_space_group_name_H-M 'P 21 21 21'
_atom_sites_solution_hydrogens geom
_atom_sites_solution_primary direct
_atom_sites_solution_secondary difmap
_cell_angle_alpha 90.00
_cell_angle_beta 90.00
_cell_angle_gamma 90.00
_cell_formula_units_Z 4
_cell_length_a 5.890(5)
_cell_length_b 10.300(10)
_cell_length_c 19.710(19)
_cell_measurement_reflns_used 1841
_cell_measurement_temperature 100(2)
_cell_measurement_theta_max 30.94
_cell_measurement_theta_min 2.18
_cell_volume 1195.7(19)
_computing_cell_refinement 'HKL2000 (Otwinowski & Minor, 1997)'
_computing_data_collection 'SER-CAT APS beamline software'
_computing_data_reduction 'HKL2000 (Otwinowski & Minor, 1997)'
_computing_molecular_graphics 'ORTEP-3 (Farrugia, 1997) and PyMOL (DeLano, 2002)'
_computing_publication_material 'SHELXL97 (Sheldrick, 2008)'
_computing_structure_refinement 'SHELXL97 (Sheldrick, 2008)'
_computing_structure_solution 'SHELXD (Sheldrick, 2008)'
_diffrn_ambient_temperature 100(2)
_diffrn_measured_fraction_theta_full 0.966
_diffrn_measured_fraction_theta_max 0.966
_diffrn_measurement_device_type 'MAR 300 CCD'
_diffrn_measurement_method '\w scans'
_diffrn_radiation_monochromator 'Si111 double crystal'
_diffrn_radiation_source 'SER-CAT 22-ID synchrotron beamline APS, USA'
_diffrn_radiation_type synchrotron
_diffrn_radiation_wavelength 0.75000
_diffrn_reflns_av_R_equivalents 0.0310
_diffrn_reflns_av_sigmaI/netI 0.0340
_diffrn_reflns_limit_h_max 8
_diffrn_reflns_limit_h_min 0
_diffrn_reflns_limit_k_max 14
_diffrn_reflns_limit_k_min 0
_diffrn_reflns_limit_l_max 26
_diffrn_reflns_limit_l_min 0
_diffrn_reflns_number 15411
_diffrn_reflns_theta_full 30.94
_diffrn_reflns_theta_max 30.94
_diffrn_reflns_theta_min 2.18
_exptl_absorpt_coefficient_mu 0.086
_exptl_absorpt_correction_T_max 0.999
_exptl_absorpt_correction_T_min 0.991
_exptl_absorpt_correction_type multi-scan
_exptl_absorpt_process_details '(SCALEPACK; Otwinowski <i>et al.</i>, 2003)'
_exptl_crystal_colour colourless
_exptl_crystal_density_diffrn 1.285
_exptl_crystal_density_method 'not measured'
_exptl_crystal_description needle
_exptl_crystal_F_000 496
_exptl_crystal_size_max 0.1
_exptl_crystal_size_mid 0.03
_exptl_crystal_size_min 0.01
_refine_diff_density_max 0.274
_refine_diff_density_min -0.199
_refine_ls_extinction_method none
_refine_ls_goodness_of_fit_ref 0.999
_refine_ls_hydrogen_treatment constr
_refine_ls_matrix_type full
_refine_ls_number_parameters 158
_refine_ls_number_reflns 1818
_refine_ls_number_restraints 0
_refine_ls_restrained_S_all 0.999
_refine_ls_R_factor_all 0.0322
_refine_ls_R_factor_gt 0.0322
_refine_ls_shift/su_max 0.000
_refine_ls_shift/su_mean 0.000
_refine_ls_structure_factor_coef Fsqd
_refine_ls_weighting_details 'calc w=1/[\s^2^(Fo^2^)+(0.0505P)^2^+0.2970P] where P=(Fo^2^+2Fc^2^)/3'
_refine_ls_weighting_scheme calc
_refine_ls_wR_factor_gt 0.0889
_refine_ls_wR_factor_ref 0.0889
_reflns_number_gt 1815
_reflns_number_total 1818
_reflns_threshold_expression I>2sigma(I)
_cod_data_source_file kp2339.cif
_cod_data_source_block I
_cod_database_code 2231191
_cod_database_fobs_code 2231191

loop_
_symmetry_equiv_pos_as_xyz
'x, y, z'
'-x+1/2, -y, z+1/2'
'-x, y+1/2, -z+1/2'
'x+1/2, -y+1/2, -z'

loop_
_atom_site_type_symbol
_atom_site_label
_atom_site_fract_x
_atom_site_fract_y
_atom_site_fract_z
_atom_site_U_iso_or_equiv
_atom_site_adp_type
_atom_site_calc_flag
_atom_site_refinement_flags
_atom_site_occupancy
_atom_site_symmetry_multiplicity
_atom_site_disorder_assembly
_atom_site_disorder_group
O O1 0.64100(17) 0.44132(9) 0.20022(4) 0.0181(2) Uani d . 1 1 . .
C C2 0.5481(2) 0.32600(13) 0.22950(6) 0.0185(3) Uani d . 1 1 . .
C C3 0.2980(2) 0.31287(15) 0.21136(6) 0.0216(3) Uani d . 1 1 . .
H H3A 0.2131 0.3877 0.2301 0.026 Uiso calc R 1 1 . .
H H3B 0.2363 0.2328 0.2322 0.026 Uiso calc R 1 1 . .
C C4 0.2641(2) 0.30738(13) 0.13455(6) 0.0189(2) Uani d . 1 1 . .
H H4A 0.2914 0.2176 0.1186 0.023 Uiso calc R 1 1 . .
H H4B 0.1049 0.3302 0.1237 0.023 Uiso calc R 1 1 . .
C C5 0.3920(2) 0.42209(11) 0.02739(6) 0.0139(2) Uani d . 1 1 . .
C C6 0.5435(2) 0.50415(11) -0.00586(6) 0.0139(2) Uani d . 1 1 . .
C C7 0.7196(2) 0.56738(11) 0.02858(6) 0.0146(2) Uani d . 1 1 . .
C C8 0.7490(2) 0.54480(11) 0.09804(6) 0.0143(2) Uani d . 1 1 . .
C C9 0.6003(2) 0.45959(12) 0.13083(5) 0.0141(2) Uani d . 1 1 . .
C C10 0.4216(2) 0.39890(11) 0.09736(6) 0.0141(2) Uani d . 1 1 . .
C C11 0.5889(3) 0.33520(14) 0.30557(6) 0.0246(3) Uani d . 1 1 . .
H H11A 0.5030 0.4086 0.3241 0.037 Uiso calc R 1 1 . .
H H11B 0.7511 0.3482 0.3142 0.037 Uiso calc R 1 1 . .
H H11C 0.5387 0.2547 0.3274 0.037 Uiso calc R 1 1 . .
C C12 0.6795(2) 0.21322(13) 0.20181(6) 0.0190(3) Uani d . 1 1 . .
N N13 0.7821(2) 0.12765(12) 0.18050(6) 0.0254(3) Uani d . 1 1 . .
C C14 0.2015(2) 0.35690(13) -0.01042(6) 0.0205(3) Uani d . 1 1 . .
H H14A 0.0587 0.3702 0.0141 0.031 Uiso calc PR 0.66(2) 1 A 1
H H14B 0.2327 0.2637 -0.0140 0.031 Uiso calc PR 0.66(2) 1 A 1
H H14C 0.1891 0.3944 -0.0560 0.031 Uiso calc PR 0.66(2) 1 A 1
H H14D 0.2646 0.2943 -0.0428 0.031 Uiso d PR 0.34(2) 1 A 2
H H14E 0.1131 0.4224 -0.0349 0.031 Uiso d PR 0.34(2) 1 A 2
H H14F 0.1028 0.3115 0.0218 0.031 Uiso d PR 0.34(2) 1 A 2
O O15 0.52747(19) 0.52971(9) -0.07450(4) 0.0209(2) Uani d . 1 1 . .
H H15 0.4404 0.4753 -0.0927 0.031 Uiso calc R 1 1 . .
C C16 0.8761(2) 0.65795(13) -0.00891(7) 0.0212(3) Uani d . 1 1 . .
H H16A 0.8337 0.6602 -0.0570 0.032 Uiso calc PR 0.68(2) 1 B 1
H H16B 1.0328 0.6272 -0.0045 0.032 Uiso calc PR 0.68(2) 1 B 1
H H16C 0.8635 0.7454 0.0103 0.032 Uiso calc PR 0.68(2) 1 B 1
H H16D 0.7888 0.7077 -0.0423 0.032 Uiso d PR 0.32(2) 1 B 2
H H16E 0.9937 0.6075 -0.0322 0.032 Uiso d PR 0.32(2) 1 B 2
H H16F 0.9475 0.7177 0.0234 0.032 Uiso d PR 0.32(2) 1 B 2
C C15 0.9388(2) 0.61130(12) 0.13588(6) 0.0189(2) Uani d . 1 1 . .
H H17A 0.9342 0.5857 0.1837 0.028 Uiso calc PR 0.85(3) 1 C 1
H H17B 0.9205 0.7056 0.1323 0.028 Uiso calc PR 0.85(3) 1 C 1
H H17C 1.0849 0.5858 0.1162 0.028 Uiso calc PR 0.85(3) 1 C 1
H H17D 0.9953 0.5538 0.1717 0.028 Uiso calc PR 0.15(3) 1 C 2
H H17E 0.8819 0.6918 0.1562 0.028 Uiso calc PR 0.15(3) 1 C 2
H H17F 1.0624 0.6315 0.1043 0.028 Uiso calc PR 0.15(3) 1 C 2

loop_
_atom_site_aniso_label
_atom_site_aniso_U_11
_atom_site_aniso_U_22
_atom_site_aniso_U_33
_atom_site_aniso_U_12
_atom_site_aniso_U_13
_atom_site_aniso_U_23
O1 0.0230(4) 0.0199(4) 0.0114(4) -0.0028(4) -0.0020(4) 0.0008(3)
C2 0.0221(6) 0.0208(6) 0.0125(5) 0.0001(5) 0.0020(4) 0.0019(4)
C3 0.0197(6) 0.0291(6) 0.0161(5) -0.0006(6) 0.0032(5) 0.0042(5)
C4 0.0177(5) 0.0226(6) 0.0164(5) -0.0046(5) 0.0003(5) 0.0033(4)
C5 0.0156(5) 0.0128(5) 0.0134(5) 0.0006(4) -0.0004(4) -0.0012(4)
C6 0.0186(5) 0.0121(5) 0.0112(5) 0.0014(4) 0.0005(4) 0.0001(4)
C7 0.0166(6) 0.0119(5) 0.0154(5) 0.0001(4) 0.0022(4) 0.0003(4)
C8 0.0142(5) 0.0135(5) 0.0154(5) 0.0004(4) -0.0001(4) -0.0031(4)
C9 0.0165(5) 0.0148(5) 0.0109(4) 0.0018(5) -0.0001(4) -0.0006(4)
C10 0.0145(5) 0.0144(5) 0.0133(5) 0.0002(4) 0.0011(4) 0.0006(4)
C11 0.0305(7) 0.0306(7) 0.0128(5) 0.0027(6) 0.0004(5) 0.0017(5)
C12 0.0217(6) 0.0217(6) 0.0136(5) -0.0018(5) 0.0003(5) 0.0024(4)
N13 0.0292(6) 0.0258(6) 0.0212(5) 0.0014(5) 0.0015(5) 0.0008(4)
C14 0.0210(6) 0.0218(6) 0.0187(5) -0.0054(5) -0.0039(5) -0.0012(5)
O15 0.0296(5) 0.0211(4) 0.0119(4) -0.0058(4) -0.0021(4) 0.0021(3)
C16 0.0224(6) 0.0187(5) 0.0224(5) -0.0052(5) 0.0034(5) 0.0030(5)
C15 0.0172(5) 0.0191(5) 0.0205(5) -0.0019(5) -0.0023(5) -0.0037(4)

loop_
_atom_type_symbol
_atom_type_description
_atom_type_scat_dispersion_real
_atom_type_scat_dispersion_imag
_atom_type_scat_source
C C 0.0005 0.0018 'International Tables Vol C Tables 4.2.6.8 and 6.1.1.4'
N N 0.0014 0.0037 'International Tables Vol C Tables 4.2.6.8 and 6.1.1.4'
O O 0.0052 0.0068 'International Tables Vol C Tables 4.2.6.8 and 6.1.1.4'
H H 0.0000 0.0000 'International Tables Vol C Tables 4.2.6.8 and 6.1.1.4'

loop_
_geom_angle_atom_site_label_1
_geom_angle_atom_site_label_2
_geom_angle_atom_site_label_3
_geom_angle
C9 O1 C2 116.12(10)
O1 C2 C12 107.40(12)
O1 C2 C11 106.61(11)
C12 C2 C11 109.00(11)
O1 C2 C3 110.46(11)
C12 C2 C3 110.22(12)
C11 C2 C3 112.95(11)
C2 C3 C4 111.25(11)
C2 C3 H3A 109.4
C4 C3 H3A 109.4
C2 C3 H3B 109.4
C4 C3 H3B 109.4
H3A C3 H3B 108.0
C10 C4 C3 112.16(11)
C10 C4 H4A 109.2
C3 C4 H4A 109.2
C10 C4 H4B 109.2
C3 C4 H4B 109.2
H4A C4 H4B 107.9
C6 C5 C10 118.93(11)
C6 C5 C14 121.01(12)
C10 C5 C14 120.05(11)
O15 C6 C5 122.20(11)
O15 C6 C7 115.88(11)
C5 C6 C7 121.92(12)
C8 C7 C6 119.24(11)
C8 C7 C16 120.50(12)
C6 C7 C16 120.26(12)
C7 C8 C9 118.62(11)
C7 C8 C15 120.00(11)
C9 C8 C15 121.38(12)
C10 C9 C8 122.48(12)
C10 C9 O1 122.14(11)
C8 C9 O1 115.37(11)
C9 C10 C5 118.77(11)
C9 C10 C4 120.97(11)
C5 C10 C4 120.26(11)
C2 C11 H11A 109.5
C2 C11 H11B 109.5
H11A C11 H11B 109.5
C2 C11 H11C 109.5
H11A C11 H11C 109.5
H11B C11 H11C 109.5
N13 C12 C2 179.29(15)
C5 C14 H14A 109.5
C5 C14 H14B 109.5
H14A C14 H14B 109.5
C5 C14 H14C 109.5
H14A C14 H14C 109.5
H14B C14 H14C 109.5
C5 C14 H14D 109.5
H14A C14 H14D 137.6
H14B C14 H14D 40.3
H14C C14 H14D 72.0
C5 C14 H14E 109.4
H14A C14 H14E 72.0
H14B C14 H14E 137.6
H14C C14 H14E 40.3
H14D C14 H14E 109.5
C5 C14 H14F 109.5
H14A C14 H14F 40.3
H14B C14 H14F 72.0
H14C C14 H14F 137.6
H14D C14 H14F 109.5
H14E C14 H14F 109.5
C6 O15 H15 109.5
C7 C16 H16A 109.5
C7 C16 H16B 109.5
H16A C16 H16B 109.5
C7 C16 H16C 109.5
H16A C16 H16C 109.5
H16B C16 H16C 109.5
C7 C16 H16D 109.4
H16A C16 H16D 37.3
H16B C16 H16D 136.3
H16C C16 H16D 75.0
C7 C16 H16E 109.5
H16A C16 H16E 74.9
H16B C16 H16E 37.3
H16C C16 H16E 136.2
H16D C16 H16E 109.5
C7 C16 H16F 109.5
H16A C16 H16F 136.2
H16B C16 H16F 75.0
H16C C16 H16F 37.3
H16D C16 H16F 109.5
H16E C16 H16F 109.5
C8 C15 H17A 109.5
C8 C15 H17B 109.5
H17A C15 H17B 109.5
C8 C15 H17C 109.5
H17A C15 H17C 109.5
H17B C15 H17C 109.5
C8 C15 H17D 109.5
H17A C15 H17D 32.1
H17B C15 H17D 133.5
H17C C15 H17D 79.9
C8 C15 H17E 109.5
H17A C15 H17E 79.9
H17B C15 H17E 32.1
H17C C15 H17E 133.5
H17D C15 H17E 109.5
C8 C15 H17F 109.5
H17A C15 H17F 133.5
H17B C15 H17F 79.9
H17C C15 H17F 32.1
H17D C15 H17F 109.5
H17E C15 H17F 109.5

loop_
_geom_bond_atom_site_label_1
_geom_bond_atom_site_label_2
_geom_bond_distance
O1 C9 1.4011(18)
O1 C2 1.4296(18)
C2 C12 1.499(2)
C2 C11 1.521(2)
C2 C3 1.522(2)
C3 C4 1.528(2)
C3 H3A 0.9900
C3 H3B 0.9900
C4 C10 1.5121(18)
C4 H4A 0.9900
C4 H4B 0.9900
C5 C6 1.3928(18)
C5 C10 1.4103(19)
C5 C14 1.5050(19)
C6 O15 1.3815(18)
C6 C7 1.4006(18)
C7 C8 1.400(2)
C7 C16 1.5051(19)
C8 C9 1.3981(18)
C8 C15 1.5080(19)
C9 C10 1.3909(18)
C11 H11A 0.9800
C11 H11B 0.9800
C11 H11C 0.9800
C12 N13 1.148(2)
C14 H14A 0.9800
C14 H14B 0.9800
C14 H14C 0.9800
C14 H14D 0.9800
C14 H14E 0.9800
C14 H14F 0.9800
O15 H15 0.8400
C16 H16A 0.9800
C16 H16B 0.9800
C16 H16C 0.9800
C16 H16D 0.9800
C16 H16E 0.9800
C16 H16F 0.9800
C15 H17A 0.9800
C15 H17B 0.9800
C15 H17C 0.9800
C15 H17D 0.9800
C15 H17E 0.9800
C15 H17F 0.9800

loop_
_geom_hbond_atom_site_label_D
_geom_hbond_atom_site_label_H
_geom_hbond_atom_site_label_A
_geom_hbond_site_symmetry_A
_geom_hbond_distance_DH
_geom_hbond_distance_HA
_geom_hbond_distance_DA
_geom_hbond_angle_DHA
O15 H15 N13 4_455 0.84 2.23 3.013(2) 155
